data_7054543
loop_
_publ_author_name
'Das, Kuheli'
'Nandi, Soumendra'
'Mondal, Sudipa'
'Askun, Tulin'
'Cant\"urk, Zerrin'
'Celikboyun, Pinar'
'Massera, Chiara'
'Garribba, Eugenio'
'Datta, Amitabha'
'Sinha, Chittaranjan'
'Akitsu, Takashiro'

_publ_section_title
;
 Triply phenoxo bridged Eu(iii) and Sm(iii) complexes with
 2,6-diformyl-4-methylphenol-di(benzoylhydrazone): structure, spectra and
 biological study in human cell lines
;
_journal_issue 2
_journal_name_full 'New J. Chem.'
_journal_page_first 1101
_journal_paper_doi 10.1039/C4NJ01464B
_journal_volume 39
_journal_year 2015
_chemical_formula_moiety '(C69 H51 Eu2 N12 O9),8(H2O)'
_chemical_formula_sum 'C69 H59.33 Eu2 N12 O11.67'
_chemical_formula_weight 1547.20
_chemical_name_systematic
;
 ?
;
_space_group_IT_number 15
_symmetry_cell_setting monoclinic
_symmetry_space_group_name_Hall '-C 2yc'
_symmetry_space_group_name_H-M 'C 1 2/c 1'
_atom_sites_solution_hydrogens geom
_atom_sites_solution_primary direct
_atom_sites_solution_secondary difmap
_audit_creation_method SHELXL-97
_cell_angle_alpha 90.00
_cell_angle_beta 123.5420(10)
_cell_angle_gamma 90.00
_cell_formula_units_Z 12
_cell_length_a 46.333(3)
_cell_length_b 17.2990(10)
_cell_length_c 32.343(2)
_cell_measurement_reflns_used 5820
_cell_measurement_temperature 298(2)
_cell_measurement_theta_max 26.41
_cell_measurement_theta_min 1.28
_cell_volume 21607(2)
_computing_cell_refinement 'APEX-II (2008)'
_computing_data_collection 'APEX-II (2008)'
_computing_data_reduction 'SAINT (2008)'
_computing_molecular_graphics 'Mercury CSD 3.3.1'
_computing_publication_material 'PARST M. Nardelli, J.Appl.Crystallogr.1995,28,659'
_computing_structure_refinement 'SHELXL-97 G.M.Sheldrick,ActaCrystA,2008,A64,112-122'
_computing_structure_solution 'SIR97 (Giacovazzo and co., 1999)'
_diffrn_ambient_temperature 298(2)
_diffrn_measured_fraction_theta_full 0.996
_diffrn_measured_fraction_theta_max 0.996
_diffrn_measurement_device_type 'Bruker APEX-II CCD area-detector'
_diffrn_measurement_method omega-scan
_diffrn_radiation_monochromator graphite
_diffrn_radiation_source 'fine-focus sealed tube'
_diffrn_radiation_type MoK\a
_diffrn_radiation_wavelength 0.71069
_diffrn_reflns_av_R_equivalents 0.0949
_diffrn_reflns_av_unetI/netI 0.0649
_diffrn_reflns_limit_h_max 57
_diffrn_reflns_limit_h_min -57
_diffrn_reflns_limit_k_max 21
_diffrn_reflns_limit_k_min -21
_diffrn_reflns_limit_l_max 40
_diffrn_reflns_limit_l_min -40
_diffrn_reflns_number 129889
_diffrn_reflns_theta_full 26.41
_diffrn_reflns_theta_max 26.41
_diffrn_reflns_theta_min 1.28
_diffrn_standards_decay_% 0
_diffrn_standards_interval_count 0
_diffrn_standards_interval_time 0
_diffrn_standards_number 0
_exptl_absorpt_coefficient_mu 1.791
_exptl_absorpt_correction_T_max 0.7463
_exptl_absorpt_correction_T_min 0.6148
_exptl_absorpt_correction_type multi-scan
_exptl_absorpt_process_details 'Bruker Apex-II SADABS'
_exptl_crystal_colour yellow
_exptl_crystal_density_diffrn 1.427
_exptl_crystal_density_method 'not measured'
_exptl_crystal_description prismatic
_exptl_crystal_F_000 9320
_exptl_crystal_size_max 0.12
_exptl_crystal_size_mid 0.07
_exptl_crystal_size_min 0.06
_refine_diff_density_max 1.333
_refine_diff_density_min -0.937
_refine_diff_density_rms 0.128
_refine_ls_extinction_method none
_refine_ls_goodness_of_fit_ref 1.019
_refine_ls_hydrogen_treatment constr
_refine_ls_matrix_type full
_refine_ls_number_parameters 1257
_refine_ls_number_reflns 22113
_refine_ls_number_restraints 0
_refine_ls_restrained_S_all 1.019
_refine_ls_R_factor_all 0.0977
_refine_ls_R_factor_gt 0.0525
_refine_ls_shift/su_max 0.002
_refine_ls_shift/su_mean 0.000
_refine_ls_structure_factor_coef Fsqd
_refine_ls_weighting_details 'calc w=1/[\s^2^(Fo^2^)+(0.0840P)^2^+44.1510P] where P=(Fo^2^+2Fc^2^)/3'
_refine_ls_weighting_scheme calc
_refine_ls_wR_factor_gt 0.1378
_refine_ls_wR_factor_ref 0.1633
_reflns_number_gt 13946
_reflns_number_total 22113
_reflns_threshold_expression >2sigma(I)
_cod_data_source_file c4nj01464b2.cif
_cod_data_source_block kd22
_cod_depositor_comments 'Adding full bibliography for 7054543.cif.'
_cod_original_cell_volume 21606(2)
_cod_original_sg_symbol_H-M C2/c
_cod_database_code 7054543

loop_
_symmetry_equiv_pos_as_xyz
'x, y, z'
'-x, y, -z+1/2'
'x+1/2, y+1/2, z'
'-x+1/2, y+1/2, -z+1/2'
'-x, -y, -z'
'x, -y, z-1/2'
'-x+1/2, -y+1/2, -z'
'x+1/2, -y+1/2, z-1/2'

loop_
_atom_site_label
_atom_site_type_symbol
_atom_site_fract_x
_atom_site_fract_y
_atom_site_fract_z
_atom_site_U_iso_or_equiv
_atom_site_adp_type
_atom_site_occupancy
_atom_site_symmetry_multiplicity
_atom_site_calc_flag
_atom_site_refinement_flags
Eu1 Eu 0.224542(9) 0.089380(17) 0.643626(13) 0.03765(10) Uani 1 1 d .
Eu2 Eu 0.181376(9) 0.086500(17) 0.708021(12) 0.03718(10) Uani 1 1 d .
Eu3 Eu 0.036349(10) -0.31455(2) 0.744722(15) 0.04862(11) Uani 1 1 d .
N1A N 0.23898(15) -0.0626(3) 0.6605(2) 0.0414(13) Uani 1 1 d .
N2A N 0.27424(15) -0.0818(3) 0.6892(2) 0.0427(13) Uani 1 1 d .
N3A N 0.11903(15) 0.0696(3) 0.6238(2) 0.0456(14) Uani 1 1 d .
N4A N 0.09313(16) 0.1174(3) 0.6200(2) 0.0507(15) Uani 1 1 d .
O1A O 0.18277(12) 0.0107(2) 0.64746(17) 0.0407(11) Uani 1 1 d .
O2A O 0.28487(12) 0.0460(2) 0.68721(18) 0.0446(11) Uani 1 1 d .
O3A O 0.13010(13) 0.1436(3) 0.70179(18) 0.0467(11) Uani 1 1 d .
C1A C 0.16428(18) -0.0452(3) 0.6171(3) 0.0414(16) Uani 1 1 d .
C2A C 0.18096(18) -0.1115(4) 0.6139(3) 0.0436(16) Uani 1 1 d .
C3A C 0.1610(2) -0.1714(4) 0.5808(3) 0.061(2) Uani 1 1 d .
H3A H 0.1722 -0.2157 0.5803 0.074 Uiso 1 1 calc R
C4A C 0.1254(2) -0.1667(4) 0.5489(3) 0.063(2) Uani 1 1 d .
C5A C 0.1092(2) -0.1014(4) 0.5526(3) 0.057(2) Uani 1 1 d .
H5A H 0.0852 -0.0976 0.5320 0.068 Uiso 1 1 calc R
C6A C 0.12770(19) -0.0416(4) 0.5862(3) 0.0473(17) Uani 1 1 d .
C7A C 0.1044(3) -0.2297(5) 0.5104(4) 0.099(4) Uani 1 1 d .
H7A1 H 0.0803 -0.2162 0.4918 0.149 Uiso 1 1 calc R
H7A2 H 0.1077 -0.2781 0.5270 0.149 Uiso 1 1 calc R
H7A3 H 0.1120 -0.2342 0.4883 0.149 Uiso 1 1 calc R
C8A C 0.21802(18) -0.1204(4) 0.6441(3) 0.0447(17) Uani 1 1 d .
H8A H 0.2272 -0.1701 0.6522 0.054 Uiso 1 1 calc R
C9A C 0.29599(18) -0.0213(3) 0.7013(3) 0.0399(15) Uani 1 1 d .
C10A C 0.33338(18) -0.0381(4) 0.7334(3) 0.0399(15) Uani 1 1 d .
C11A C 0.3476(2) -0.1070(4) 0.7321(3) 0.056(2) Uani 1 1 d .
H11A H 0.3334 -0.1453 0.7099 0.067 Uiso 1 1 calc R
C12A C 0.3822(2) -0.1199(5) 0.7628(4) 0.075(3) Uani 1 1 d .
H12A H 0.3914 -0.1665 0.7609 0.090 Uiso 1 1 calc R
C13A C 0.4033(3) -0.0660(6) 0.7960(4) 0.088(3) Uani 1 1 d .
H13A H 0.4269 -0.0756 0.8174 0.106 Uiso 1 1 calc R
C14A C 0.3900(2) 0.0014(6) 0.7977(4) 0.087(3) Uani 1 1 d .
H14A H 0.4045 0.0388 0.8204 0.105 Uiso 1 1 calc R
C15A C 0.3550(2) 0.0168(5) 0.7666(3) 0.067(2) Uani 1 1 d .
H15A H 0.3462 0.0643 0.7681 0.081 Uiso 1 1 calc R
C16A C 0.10754(19) 0.0187(4) 0.5889(3) 0.0485(17) Uani 1 1 d .
H16A H 0.0842 0.0213 0.5634 0.058 Uiso 1 1 calc R
C17A C 0.1017(2) 0.1508(4) 0.6629(3) 0.0447(16) Uani 1 1 d .
C18A C 0.0734(2) 0.1963(4) 0.6602(3) 0.055(2) Uani 1 1 d .
C19A C 0.0502(3) 0.2395(7) 0.6200(4) 0.107(4) Uani 1 1 d .
H19A H 0.0516 0.2412 0.5923 0.128 Uiso 1 1 calc R
C20A C 0.0248(3) 0.2809(7) 0.6203(5) 0.118(4) Uani 1 1 d .
H20A H 0.0099 0.3126 0.5936 0.141 Uiso 1 1 calc R
C21A C 0.0214(3) 0.2755(7) 0.6583(5) 0.101(4) Uani 1 1 d .
H21A H 0.0030 0.3001 0.6567 0.121 Uiso 1 1 calc R
C22A C 0.0445(3) 0.2347(6) 0.6996(5) 0.099(4) Uani 1 1 d .
H22A H 0.0428 0.2329 0.7269 0.119 Uiso 1 1 calc R
C23A C 0.0708(3) 0.1958(5) 0.6998(4) 0.075(3) Uani 1 1 d .
H23A H 0.0872 0.1686 0.7281 0.090 Uiso 1 1 calc R
N1B N 0.19001(14) 0.2347(3) 0.7296(2) 0.0372(12) Uani 1 1 d .
N2B N 0.20946(15) 0.2541(3) 0.7805(2) 0.0409(13) Uani 1 1 d .
N3B N 0.16599(16) 0.1041(3) 0.5575(2) 0.0459(14) Uani 1 1 d .
N4B N 0.16170(17) 0.0531(3) 0.5209(2) 0.0518(15) Uani 1 1 d .
O1B O 0.18436(11) 0.1662(2) 0.64886(16) 0.0378(10) Uani 1 1 d .
O2B O 0.20968(13) 0.1217(2) 0.79162(17) 0.0448(11) Uani 1 1 d .
O3B O 0.21867(13) 0.0239(3) 0.57252(18) 0.0503(12) Uani 1 1 d .
C1B C 0.16070(17) 0.2187(3) 0.6223(3) 0.0388(15) Uani 1 1 d .
C2B C 0.15568(18) 0.2816(4) 0.6457(3) 0.0419(16) Uani 1 1 d .
C3B C 0.13013(19) 0.3365(4) 0.6173(3) 0.0491(18) Uani 1 1 d .
H3B H 0.1279 0.3788 0.6331 0.059 Uiso 1 1 calc R
C4B C 0.1078(2) 0.3299(4) 0.5661(3) 0.0541(19) Uani 1 1 d .
C5B C 0.1122(2) 0.2686(4) 0.5433(3) 0.0532(19) Uani 1 1 d .
H5B H 0.0972 0.2629 0.5091 0.064 Uiso 1 1 calc R
C6B C 0.13869(18) 0.2145(4) 0.5698(2) 0.0412(16) Uani 1 1 d .
C7B C 0.0783(3) 0.3870(5) 0.5375(3) 0.084(3) Uani 1 1 d .
H7B1 H 0.0795 0.4255 0.5599 0.127 Uiso 1 1 calc R
H7B2 H 0.0566 0.3601 0.5223 0.127 Uiso 1 1 calc R
H7B3 H 0.0800 0.4115 0.5124 0.127 Uiso 1 1 calc R
C8B C 0.17719(18) 0.2906(3) 0.7000(3) 0.0426(16) Uani 1 1 d .
H8B H 0.1815 0.3403 0.7131 0.051 Uiso 1 1 calc R
C9B C 0.21796(18) 0.1911(4) 0.8077(3) 0.0409(15) Uani 1 1 d .
C10B C 0.24034(19) 0.2018(3) 0.8629(2) 0.0417(16) Uani 1 1 d .
C11B C 0.2354(2) 0.2605(4) 0.8872(3) 0.059(2) Uani 1 1 d .
H11B H 0.2169 0.2944 0.8695 0.071 Uiso 1 1 calc R
C12B C 0.2578(2) 0.2690(5) 0.9375(3) 0.066(2) Uani 1 1 d .
H12B H 0.2539 0.3076 0.9540 0.080 Uiso 1 1 calc R
C13B C 0.2860(3) 0.2205(5) 0.9639(3) 0.072(3) Uani 1 1 d .
H13B H 0.3018 0.2281 0.9977 0.087 Uiso 1 1 calc R
C14B C 0.2909(2) 0.1620(5) 0.9407(3) 0.070(2) Uani 1 1 d .
H14B H 0.3093 0.1280 0.9586 0.085 Uiso 1 1 calc R
C15B C 0.2682(2) 0.1532(4) 0.8898(3) 0.063(2) Uani 1 1 d .
H15B H 0.2718 0.1138 0.8737 0.076 Uiso 1 1 calc R
C16B C 0.1412(2) 0.1533(4) 0.5413(3) 0.0486(18) Uani 1 1 d .
H16B H 0.1231 0.1492 0.5081 0.058 Uiso 1 1 calc R
C17B C 0.1904(2) 0.0143(4) 0.5328(3) 0.0461(17) Uani 1 1 d .
C18B C 0.1862(2) -0.0421(4) 0.4950(3) 0.0526(19) Uani 1 1 d .
C19B C 0.1566(3) -0.0844(5) 0.4665(4) 0.076(3) Uani 1 1 d .
H19B H 0.1379 -0.0765 0.4695 0.091 Uiso 1 1 calc R
C20B C 0.1539(3) -0.1391(5) 0.4330(4) 0.084(3) Uani 1 1 d .
H20B H 0.1339 -0.1684 0.4143 0.101 Uiso 1 1 calc R
C21B C 0.1811(3) -0.1495(5) 0.4281(3) 0.078(3) Uani 1 1 d .
H21B H 0.1793 -0.1853 0.4053 0.093 Uiso 1 1 calc R
C22B C 0.2106(3) -0.1081(5) 0.4559(3) 0.073(3) Uani 1 1 d .
H22B H 0.2287 -0.1156 0.4517 0.088 Uiso 1 1 calc R
C23B C 0.2143(2) -0.0537(4) 0.4911(3) 0.059(2) Uani 1 1 d .
H23B H 0.2349 -0.0265 0.5109 0.071 Uiso 1 1 calc R
N1C N 0.22203(15) -0.0292(3) 0.7668(2) 0.0395(13) Uani 1 1 d .
N2C N 0.20348(16) -0.0938(3) 0.7660(2) 0.0448(14) Uani 1 1 d .
N3C N 0.26226(15) 0.2065(3) 0.6977(2) 0.0397(13) Uani 1 1 d .
N4C N 0.25723(16) 0.2757(3) 0.6717(2) 0.0448(14) Uani 1 1 d .
O1C O 0.23742(11) 0.0850(2) 0.72454(16) 0.0366(10) Uani 1 1 d .
O2C O 0.15448(13) -0.0304(2) 0.71014(18) 0.0497(12) Uani 1 1 d .
O3C O 0.22742(14) 0.1984(3) 0.60260(17) 0.0536(13) Uani 1 1 d .
C1C C 0.26820(17) 0.0864(3) 0.7670(2) 0.0347(14) Uani 1 1 d .
C2C C 0.27836(18) 0.0264(3) 0.8021(2) 0.0405(15) Uani 1 1 d .
C3C C 0.31226(19) 0.0264(4) 0.8454(3) 0.0493(18) Uani 1 1 d .
H3C H 0.3194 -0.0149 0.8673 0.059 Uiso 1 1 calc R
C4C C 0.3349(2) 0.0856(5) 0.8559(3) 0.060(2) Uani 1 1 d .
C5C C 0.3238(2) 0.1474(4) 0.8232(3) 0.055(2) Uani 1 1 d .
H5C H 0.3383 0.1900 0.8314 0.066 Uiso 1 1 calc R
C6C C 0.29174(17) 0.1473(4) 0.7786(2) 0.0396(15) Uani 1 1 d .
C7C C 0.3719(3) 0.0844(7) 0.9021(4) 0.100(4) Uani 1 1 d .
H7C1 H 0.3837 0.1307 0.9032 0.150 Uiso 1 1 calc R
H7C2 H 0.3839 0.0402 0.9008 0.150 Uiso 1 1 calc R
H7C3 H 0.3712 0.0815 0.9312 0.150 Uiso 1 1 calc R
C8C C 0.2550(2) -0.0349(4) 0.7961(3) 0.0467(17) Uani 1 1 d .
H8C H 0.2642 -0.0803 0.8142 0.056 Uiso 1 1 calc R
C9C C 0.1697(2) -0.0891(4) 0.7358(3) 0.0447(17) Uani 1 1 d .
C10C C 0.14958(13) -0.1576(2) 0.7316(2) 0.0493(18) Uani 1 1 d G
C11C C 0.15870(13) -0.2039(3) 0.77216(18) 0.070(3) Uani 1 1 d G
H11C H 0.1774 -0.1904 0.8036 0.084 Uiso 1 1 calc R
C12C C 0.13986(16) -0.2705(3) 0.7658(2) 0.078(2) Uani 1 1 d G
H12C H 0.1460 -0.3015 0.7930 0.094 Uiso 1 1 calc R
C13C C 0.11191(15) -0.2908(3) 0.7189(3) 0.081(2) Uani 1 1 d G
H13C H 0.0993 -0.3353 0.7146 0.097 Uiso 1 1 calc R
C14C C 0.10279(14) -0.2444(4) 0.6783(2) 0.096(3) Uani 1 1 d G
H14C H 0.0841 -0.2580 0.6469 0.115 Uiso 1 1 calc R
C15C C 0.12162(15) -0.1779(3) 0.68461(18) 0.084(3) Uani 1 1 d G
H15C H 0.1155 -0.1469 0.6575 0.101 Uiso 1 1 calc R
C16C C 0.28268(19) 0.2115(4) 0.7449(3) 0.0446(17) Uani 1 1 d .
H16C H 0.2923 0.2596 0.7584 0.054 Uiso 1 1 calc R
C17C C 0.23887(19) 0.2641(4) 0.6234(3) 0.0442(16) Uani 1 1 d .
C18C C 0.2304(2) 0.3337(4) 0.5909(3) 0.0543(19) Uani 1 1 d .
C19C C 0.2503(3) 0.3993(4) 0.6063(3) 0.068(2) Uani 1 1 d .
H19C H 0.2704 0.4011 0.6380 0.082 Uiso 1 1 calc R
C20C C 0.2412(4) 0.4620(6) 0.5758(5) 0.102(4) Uani 1 1 d .
H20C H 0.2546 0.5065 0.5877 0.123 Uiso 1 1 calc R
C21C C 0.2140(4) 0.4608(7) 0.5303(5) 0.110(4) Uani 1 1 d .
H21C H 0.2086 0.5041 0.5103 0.133 Uiso 1 1 calc R
C22C C 0.1929(3) 0.3960(8) 0.5113(5) 0.120(5) Uani 1 1 d .
H22C H 0.1739 0.3952 0.4786 0.144 Uiso 1 1 calc R
C23C C 0.2011(3) 0.3293(6) 0.5435(4) 0.094(3) Uani 1 1 d .
H23C H 0.1871 0.2856 0.5326 0.113 Uiso 1 1 calc R
N1D N 0.07813(17) -0.2711(4) 0.8398(2) 0.0614(18) Uani 1 1 d .
N2D N 0.09618(19) -0.2015(4) 0.8463(3) 0.072(2) Uani 1 1 d .
N3D N -0.03093(17) -0.4656(3) 0.7667(2) 0.0517(16) Uani 1 1 d .
N4D N -0.05983(19) -0.5063(4) 0.7307(3) 0.0614(18) Uani 1 1 d .
O1D O 0.02114(13) -0.3597(3) 0.79996(18) 0.0507(12) Uani 1 1 d .
O2D O 0.07243(15) -0.2055(3) 0.7635(2) 0.0611(14) Uani 1 1 d .
O3D O -0.08900(15) -0.3941(3) 0.7102(2) 0.0635(15) Uani 1 1 d .
C1D C 0.0386(2) -0.4036(4) 0.8397(3) 0.0498(18) Uani 1 1 d .
C2D C 0.0713(2) -0.3780(5) 0.8805(3) 0.061(2) Uani 1 1 d .
C3D C 0.0893(3) -0.4284(6) 0.9215(3) 0.082(3) Uani 1 1 d .
H3D H 0.1097 -0.4108 0.9496 0.099 Uiso 1 1 calc R
C4D C 0.0785(3) -0.5014(6) 0.9225(4) 0.080(3) Uani 1 1 d .
C5D C 0.0473(3) -0.5238(5) 0.8831(3) 0.069(2) Uani 1 1 d .
H5D H 0.0393 -0.5729 0.8836 0.083 Uiso 1 1 calc R
C6D C 0.0261(2) -0.4768(4) 0.8414(3) 0.057(2) Uani 1 1 d .
C7D C 0.1010(3) -0.5524(7) 0.9666(4) 0.125(5) Uani 1 1 d .
H7D1 H 0.1218 -0.5251 0.9903 0.188 Uiso 1 1 calc R
H7D2 H 0.1069 -0.5983 0.9561 0.188 Uiso 1 1 calc R
H7D3 H 0.0888 -0.5664 0.9816 0.188 Uiso 1 1 calc R
C8D C 0.0864(2) -0.3056(5) 0.8801(3) 0.070(2) Uani 1 1 d .
H8D H 0.1029 -0.2830 0.9102 0.084 Uiso 1 1 calc R
C9D C 0.0917(2) -0.1743(4) 0.8044(4) 0.061(2) Uani 1 1 d .
C10D C 0.11092(17) -0.1041(3) 0.8091(3) 0.072(3) Uani 1 1 d G
C11D C 0.14130(19) -0.0825(4) 0.8531(2) 0.107(4) Uani 1 1 d G
H11D H 0.1492 -0.1106 0.8819 0.128 Uiso 1 1 calc R
C12D C 0.15990(17) -0.0188(4) 0.8539(3) 0.131(5) Uani 1 1 d G
H12D H 0.1802 -0.0043 0.8833 0.157 Uiso 1 1 calc R
C13D C 0.1481(2) 0.0233(3) 0.8108(4) 0.116(4) Uani 1 1 d G
H13D H 0.1606 0.0659 0.8113 0.139 Uiso 1 1 calc R
C14D C 0.1177(2) 0.0017(4) 0.7668(3) 0.1014(16) Uani 1 1 d G
H14D H 0.1098 0.0298 0.7379 0.122 Uiso 1 1 calc R
C15D C 0.09913(15) -0.0621(4) 0.7660(2) 0.081(3) Uani 1 1 d G
H15D H 0.0788 -0.0765 0.7365 0.098 Uiso 1 1 calc R
C16D C -0.0064(2) -0.5070(5) 0.8016(3) 0.060(2) Uani 1 1 d .
H16D H -0.0099 -0.5600 0.8008 0.072 Uiso 1 1 calc R
C17D C -0.0889(2) -0.4644(5) 0.7025(3) 0.057(2) Uani 1 1 d .
C18D C -0.1207(2) -0.5051(5) 0.6631(3) 0.060(2) Uani 1 1 d .
C19D C -0.1198(3) -0.5772(6) 0.6442(4) 0.096(4) Uani 1 1 d .
H19D H -0.0987 -0.6019 0.6563 0.116 Uiso 1 1 calc R
C20D C -0.1502(4) -0.6111(7) 0.6074(5) 0.113(4) Uani 1 1 d .
H20D H -0.1495 -0.6580 0.5940 0.136 Uiso 1 1 calc R
C21D C -0.1814(3) -0.5777(7) 0.5905(4) 0.096(4) Uani 1 1 d .
H21D H -0.2017 -0.6024 0.5665 0.116 Uiso 1 1 calc R
C22D C -0.1827(3) -0.5066(7) 0.6092(4) 0.091(3) Uani 1 1 d .
H22D H -0.2039 -0.4831 0.5977 0.109 Uiso 1 1 calc R
C23D C -0.1521(3) -0.4708(6) 0.6450(3) 0.077(3) Uani 1 1 d .
H23D H -0.1529 -0.4226 0.6571 0.092 Uiso 1 1 calc R
N1E N 0.00791(17) -0.2154(4) 0.6725(2) 0.0539(16) Uani 1 1 d .
N2E N 0.00501(18) -0.2372(4) 0.6288(2) 0.0604(17) Uani 1 1 d .
O1E O 0.0000 -0.2256(3) 0.7500 0.0471(16) Uani 1 2 d S
O2E O 0.03260(14) -0.3470(3) 0.6711(2) 0.0568(13) Uani 1 1 d .
C1E C 0.0000 -0.1472(5) 0.7500 0.052(3) Uani 1 2 d S
C2E C -0.0005(2) -0.1070(4) 0.7119(3) 0.064(2) Uani 1 1 d .
C3E C -0.0011(3) -0.0269(5) 0.7124(4) 0.085(2) Uani 1 1 d .
H3E H -0.0022 0.0006 0.6868 0.102 Uiso 1 1 calc R
C4E C 0.0000 0.0120(12) 0.7500 0.119(6) Uiso 1 2 d S
C7E C 0.0000 0.1049(14) 0.7500 0.179(10) Uiso 1 2 d S
H7E1 H 0.0006 0.1234 0.7784 0.269 Uiso 0.50 1 calc PR
H7E2 H -0.0206 0.1234 0.7203 0.269 Uiso 0.50 1 calc PR
H7E3 H 0.0200 0.1234 0.7513 0.269 Uiso 0.50 1 calc PR
C8E C -0.0004(2) -0.1440(5) 0.6719(3) 0.064(2) Uani 1 1 d .
H8E H -0.0067 -0.1145 0.6441 0.076 Uiso 1 1 calc R
C9E C 0.0188(2) -0.3063(5) 0.6326(3) 0.057(2) Uani 1 1 d .
C10E C 0.0201(2) -0.3321(5) 0.5897(3) 0.061(2) Uani 1 1 d .
C11E C 0.0180(3) -0.2820(7) 0.5549(4) 0.084(3) Uani 1 1 d .
H11E H 0.0138 -0.2299 0.5566 0.101 Uiso 1 1 calc R
C12E C 0.0219(3) -0.3061(6) 0.5174(4) 0.098(3) Uani 1 1 d .
H12E H 0.0206 -0.2716 0.4944 0.117 Uiso 1 1 calc R
C13E C 0.0275(3) -0.3792(8) 0.5161(5) 0.105(4) Uiso 1 1 d .
H13E H 0.0310 -0.3951 0.4917 0.126 Uiso 1 1 calc R
C14E C 0.0287(3) -0.4350(8) 0.5465(5) 0.112(4) Uani 1 1 d .
H14E H 0.0316 -0.4868 0.5419 0.134 Uiso 1 1 calc R
C15E C 0.0254(2) -0.4101(6) 0.5871(4) 0.083(3) Uani 1 1 d .
H15E H 0.0267 -0.4451 0.6099 0.099 Uiso 1 1 calc R
O1W O 0.03541(15) 0.3356(3) 0.7863(2) 0.0654(12) Uani 1 1 d .
O2W O 0.0957(3) -0.0816(6) 0.9205(3) 0.098(4) Uani 0.70 1 d P
O2W' O 0.0861(7) -0.0354(15) 0.9378(7) 0.105(10) Uani 0.30 1 d P
O3W O 0.0319(3) 0.1122(9) 0.5307(7) 0.119(6) Uani 0.70 1 d P
O3W' O 0.0150(7) 0.087(2) 0.5195(11) 0.096(8) Uani 0.30 1 d P
O4W O 0.0457(10) 0.153(2) 0.4588(11) 0.128(10) Uani 0.60 1 d P
O4W' O 0.0394(16) 0.125(3) 0.4483(16) 0.116(14) Uani 0.40 1 d P

loop_
_atom_site_aniso_label
_atom_site_aniso_U_11
_atom_site_aniso_U_22
_atom_site_aniso_U_33
_atom_site_aniso_U_23
_atom_site_aniso_U_13
_atom_site_aniso_U_12
Eu1 0.0472(2) 0.02519(16) 0.0416(2) -0.00129(13) 0.02515(17) 0.00207(14)
Eu2 0.0470(2) 0.02383(16) 0.04125(19) -0.00234(13) 0.02470(17) 0.00043(14)
Eu3 0.0522(2) 0.03815(19) 0.0562(2) 0.00465(17) 0.0304(2) 0.00186(17)
N1A 0.047(3) 0.030(3) 0.046(3) -0.003(2) 0.025(3) 0.002(2)
N2A 0.044(3) 0.033(3) 0.052(4) -0.004(3) 0.027(3) -0.001(3)
N3A 0.052(4) 0.039(3) 0.048(4) 0.000(3) 0.029(3) 0.006(3)
N4A 0.055(4) 0.036(3) 0.063(4) 0.000(3) 0.034(3) 0.014(3)
O1A 0.047(3) 0.026(2) 0.050(3) -0.009(2) 0.027(2) -0.0010(19)
O2A 0.050(3) 0.027(2) 0.060(3) -0.001(2) 0.032(3) 0.000(2)
O3A 0.050(3) 0.040(3) 0.050(3) -0.008(2) 0.028(3) 0.000(2)
C1A 0.053(4) 0.021(3) 0.050(4) -0.010(3) 0.028(4) -0.004(3)
C2A 0.047(4) 0.029(3) 0.057(4) -0.009(3) 0.030(4) -0.001(3)
C3A 0.073(6) 0.037(4) 0.080(6) -0.021(4) 0.046(5) 0.000(4)
C4A 0.053(5) 0.049(4) 0.072(6) -0.024(4) 0.025(5) -0.007(4)
C5A 0.043(4) 0.045(4) 0.066(5) -0.013(4) 0.020(4) -0.003(3)
C6A 0.054(5) 0.036(4) 0.054(4) -0.012(3) 0.031(4) -0.004(3)
C7A 0.094(8) 0.058(6) 0.121(9) -0.055(6) 0.044(7) -0.021(5)
C8A 0.053(4) 0.022(3) 0.061(5) -0.005(3) 0.032(4) 0.003(3)
C9A 0.055(4) 0.028(3) 0.047(4) 0.000(3) 0.035(4) 0.002(3)
C10A 0.047(4) 0.034(3) 0.046(4) 0.004(3) 0.030(4) 0.001(3)
C11A 0.049(5) 0.034(4) 0.075(6) 0.003(4) 0.030(4) 0.004(3)
C12A 0.058(6) 0.049(5) 0.114(8) 0.008(5) 0.045(6) 0.008(4)
C13A 0.050(6) 0.084(7) 0.116(9) 0.046(7) 0.037(6) 0.018(5)
C14A 0.056(6) 0.082(7) 0.087(7) -0.003(6) 0.016(5) -0.004(5)
C15A 0.058(5) 0.063(5) 0.064(5) -0.004(4) 0.022(5) 0.004(4)
C16A 0.037(4) 0.047(4) 0.049(4) -0.006(3) 0.016(4) -0.002(3)
C17A 0.052(5) 0.034(4) 0.052(4) -0.002(3) 0.031(4) -0.001(3)
C18A 0.066(5) 0.038(4) 0.070(5) -0.004(4) 0.043(5) 0.009(4)
C19A 0.106(9) 0.116(9) 0.086(8) -0.010(7) 0.045(7) 0.058(8)
C20A 0.107(10) 0.112 0.096(8) -0.005(7) 0.032(8) 0.061(7)
C21A 0.084(8) 0.105(9) 0.102 -0.032(7) 0.044(6) 0.023(7)
C22A 0.132(10) 0.084(7) 0.145(11) -0.015(7) 0.116(10) 0.001(7)
C23A 0.098(7) 0.053(5) 0.103(8) -0.003(5) 0.075(7) 0.003(5)
N1B 0.049(3) 0.025(3) 0.041(3) -0.004(2) 0.027(3) -0.004(2)
N2B 0.058(4) 0.026(3) 0.041(3) -0.001(2) 0.029(3) 0.000(2)
N3B 0.057(4) 0.041(3) 0.043(3) -0.007(3) 0.030(3) 0.004(3)
N4B 0.063(4) 0.042(3) 0.049(4) -0.012(3) 0.030(3) 0.007(3)
O1B 0.048(3) 0.027(2) 0.039(2) 0.0016(18) 0.024(2) 0.0073(19)
O2B 0.066(3) 0.024(2) 0.045(3) -0.0038(19) 0.031(3) -0.005(2)
O3B 0.059(3) 0.043(3) 0.046(3) -0.002(2) 0.027(3) 0.008(2)
C1B 0.043(4) 0.024(3) 0.047(4) 0.004(3) 0.023(3) 0.007(3)
C2B 0.052(4) 0.028(3) 0.046(4) -0.001(3) 0.027(4) 0.007(3)
C3B 0.061(5) 0.037(4) 0.048(4) -0.003(3) 0.030(4) 0.014(3)
C4B 0.056(5) 0.042(4) 0.054(5) 0.002(3) 0.024(4) 0.016(3)
C5B 0.055(5) 0.050(4) 0.042(4) 0.006(3) 0.019(4) 0.014(4)
C6B 0.048(4) 0.031(3) 0.042(4) 0.001(3) 0.022(3) 0.006(3)
C7B 0.089(7) 0.068(6) 0.064(6) 0.003(5) 0.022(5) 0.048(5)
C8B 0.059(5) 0.021(3) 0.051(4) -0.005(3) 0.033(4) 0.002(3)
C9B 0.053(4) 0.031(3) 0.046(4) 0.000(3) 0.031(4) 0.001(3)
C10B 0.058(5) 0.027(3) 0.041(4) 0.000(3) 0.028(4) -0.003(3)
C11B 0.086(6) 0.038(4) 0.054(5) -0.005(3) 0.039(5) 0.004(4)
C12B 0.077 0.065(5) 0.043(5) -0.012(4) 0.024(4) -0.007(5)
C13B 0.093(7) 0.069(6) 0.042(5) -0.008(4) 0.029(5) -0.025(5)
C14B 0.073(6) 0.059(5) 0.055(5) 0.006(4) 0.020(5) 0.002(4)
C15B 0.079(6) 0.047(4) 0.059(5) -0.002(4) 0.036(5) 0.005(4)
C16B 0.056(5) 0.042(4) 0.040(4) -0.004(3) 0.022(4) 0.006(3)
C17B 0.064(5) 0.035(4) 0.045(4) -0.001(3) 0.033(4) 0.001(3)
C18B 0.077(6) 0.042(4) 0.041(4) -0.002(3) 0.034(4) 0.011(4)
C19B 0.088(7) 0.064(6) 0.082(7) -0.019(5) 0.051(6) 0.000(5)
C20B 0.109(8) 0.058(6) 0.078(7) -0.028(5) 0.047(7) 0.000(5)
C21B 0.130(9) 0.048(5) 0.055(5) -0.008(4) 0.051(6) 0.009(6)
C22B 0.123(9) 0.052(5) 0.074(6) 0.020(5) 0.073(7) 0.037(5)
C23B 0.080(6) 0.047(4) 0.061(5) 0.009(4) 0.045(5) 0.018(4)
N1C 0.050(4) 0.020(2) 0.051(3) 0.002(2) 0.029(3) -0.001(2)
N2C 0.059(4) 0.024(3) 0.061(4) 0.003(3) 0.039(3) -0.007(3)
N3C 0.052(4) 0.026(3) 0.045(3) 0.000(2) 0.030(3) -0.004(2)
N4C 0.060(4) 0.027(3) 0.051(4) 0.005(3) 0.034(3) -0.001(3)
O1C 0.042(3) 0.026(2) 0.036(2) 0.0031(18) 0.018(2) -0.0001(19)
O2C 0.057(3) 0.030(2) 0.059(3) 0.003(2) 0.030(3) -0.001(2)
O3C 0.079(4) 0.037(3) 0.043(3) -0.001(2) 0.032(3) -0.009(2)
C1C 0.047(4) 0.025(3) 0.038(4) 0.000(3) 0.027(3) 0.005(3)
C2C 0.049(4) 0.029(3) 0.044(4) 0.008(3) 0.026(4) 0.001(3)
C3C 0.048(4) 0.049(4) 0.043(4) 0.009(3) 0.019(4) -0.001(3)
C4C 0.053(5) 0.067(5) 0.045(4) 0.004(4) 0.018(4) -0.005(4)
C5C 0.055(5) 0.049(4) 0.048(4) -0.004(4) 0.020(4) -0.018(4)
C6C 0.046(4) 0.032(3) 0.036(4) -0.002(3) 0.020(3) -0.006(3)
C7C 0.071(7) 0.119(9) 0.062(6) 0.021(6) 0.007(5) -0.019(6)
C8C 0.061(5) 0.028(3) 0.053(4) 0.005(3) 0.033(4) 0.002(3)
C9C 0.057(5) 0.029(3) 0.052(4) -0.005(3) 0.032(4) -0.004(3)
C10C 0.050(4) 0.025(3) 0.077(5) -0.004(3) 0.038(4) 0.000(3)
C11C 0.068(6) 0.043(4) 0.119(8) 0.016(5) 0.064(6) 0.002(4)
C12C 0.080(7) 0.070(6) 0.085 0.027(5) 0.046(4) 0.000(5)
C13C 0.089(7) 0.049(5) 0.108 0.001(5) 0.057(5) -0.013(5)
C14C 0.060(6) 0.117(9) 0.084 -0.032(6) 0.023(5) -0.031(6)
C15C 0.077(7) 0.054(5) 0.116(9) -0.006(5) 0.050(7) -0.018(5)
C16C 0.052(4) 0.032(3) 0.046(4) -0.002(3) 0.025(4) -0.009(3)
C17C 0.057(5) 0.032(3) 0.051(4) 0.007(3) 0.034(4) 0.000(3)
C18C 0.066(5) 0.041(4) 0.059(5) 0.012(4) 0.037(5) 0.006(4)
C19C 0.103(7) 0.042(4) 0.068(6) 0.012(4) 0.053(6) -0.001(4)
C20C 0.149(12) 0.068(7) 0.086(8) 0.017(6) 0.061(9) -0.019(7)
C21C 0.150(12) 0.077(8) 0.122(11) 0.053(8) 0.086(10) 0.026(8)
C22C 0.098(9) 0.120(10) 0.102(9) 0.069(8) 0.030(8) 0.031(8)
C23C 0.085(7) 0.086(7) 0.087(8) 0.033(6) 0.032(6) -0.008(6)
N1D 0.062(4) 0.057(4) 0.054(4) 0.004(3) 0.025(4) -0.012(3)
N2D 0.072(5) 0.063(4) 0.073(5) -0.005(4) 0.035(4) -0.032(4)
N3D 0.060(4) 0.038(3) 0.066(4) -0.010(3) 0.040(4) -0.011(3)
N4D 0.068(5) 0.051(4) 0.071(5) -0.012(3) 0.042(4) -0.015(4)
O1D 0.053(3) 0.035(2) 0.057(3) 0.006(2) 0.026(3) 0.001(2)
O2D 0.069(4) 0.047(3) 0.063(4) 0.000(3) 0.034(3) -0.010(3)
O3D 0.064(4) 0.046(3) 0.078(4) -0.010(3) 0.038(3) -0.004(3)
C1D 0.050(4) 0.049(4) 0.051(4) 0.008(4) 0.028(4) 0.004(4)
C2D 0.069(6) 0.059(5) 0.053(5) 0.011(4) 0.032(5) -0.004(4)
C3D 0.072(6) 0.112(8) 0.045(5) 0.029(5) 0.021(5) 0.003(6)
C4D 0.083(7) 0.085(7) 0.065(6) 0.037(5) 0.037(6) 0.012(6)
C5D 0.079(7) 0.060(5) 0.070(6) 0.017(5) 0.042(6) 0.000(5)
C6D 0.076(6) 0.042(4) 0.061(5) 0.011(4) 0.044(5) 0.001(4)
C7D 0.134(11) 0.116(10) 0.092(9) 0.055(8) 0.042(8) 0.006(9)
C8D 0.066(6) 0.071(6) 0.058(5) 0.004(5) 0.025(5) -0.021(5)
C9D 0.061(5) 0.046(4) 0.082(6) 0.010(4) 0.044(5) -0.002(4)
C10D 0.081(7) 0.053(5) 0.087(7) -0.015(5) 0.050(6) -0.027(5)
C11D 0.124(10) 0.080(7) 0.132(11) -0.023(7) 0.081(9) -0.044(7)
C12D 0.141(12) 0.124(11) 0.124 -0.063(8) 0.072(8) -0.089(9)
C13D 0.155 0.075(7) 0.173(12) -0.038(8) 0.125(7) -0.033(8)
C14D 0.114 0.101 0.124 0.007(7) 0.088(3) -0.005(7)
C15D 0.085 0.055(5) 0.121(9) 0.008(6) 0.067(5) -0.007(5)
C16D 0.074(6) 0.044(4) 0.064(5) 0.005(4) 0.040(5) -0.003(4)
C17D 0.068(6) 0.050(5) 0.070(6) -0.013(4) 0.049(5) -0.015(4)
C18D 0.070(6) 0.057(5) 0.055(5) -0.011(4) 0.035(5) -0.021(4)
C19D 0.088(8) 0.066(6) 0.107(9) -0.029(6) 0.036(7) -0.019(6)
C20D 0.114(11) 0.078(7) 0.106(9) -0.038(7) 0.035(8) -0.032(7)
C21D 0.077(8) 0.098(9) 0.078(7) 0.000(6) 0.020(6) -0.038(7)
C22D 0.075(7) 0.100(8) 0.071(7) -0.008(6) 0.023(6) -0.012(6)
C23D 0.076(7) 0.082(7) 0.059(6) -0.011(5) 0.029(5) -0.011(5)
N1E 0.067(4) 0.048(4) 0.054(4) 0.003(3) 0.037(4) 0.007(3)
N2E 0.069(5) 0.056(4) 0.057(4) 0.001(3) 0.035(4) 0.007(3)
O1E 0.057(4) 0.032(3) 0.051(4) 0.000 0.029(4) 0.000
O2E 0.065(4) 0.047(3) 0.061(3) 0.004(3) 0.037(3) 0.002(3)
C1E 0.057(7) 0.033(5) 0.065(7) 0.000 0.033(6) 0.000
C2E 0.084(6) 0.040(4) 0.074(6) 0.007(4) 0.047(5) 0.005(4)
C3E 0.125 0.054(5) 0.101(7) 0.012(5) 0.078(5) 0.011(5)
C8E 0.078(6) 0.058(5) 0.063(5) 0.018(4) 0.044(5) 0.013(4)
C9E 0.048(5) 0.063(5) 0.057(5) -0.007(4) 0.027(4) -0.010(4)
C10E 0.051(5) 0.078(6) 0.050(5) -0.007(4) 0.025(4) 0.001(4)
C11E 0.096(8) 0.104(8) 0.071(6) -0.001(6) 0.058(6) 0.001(6)
C12E 0.145(10) 0.080 0.079(7) 0.002(6) 0.069(8) -0.002(7)
C14E 0.089(8) 0.123(10) 0.110(9) -0.024(8) 0.047(8) 0.044(7)
C15E 0.068(6) 0.099(8) 0.062(6) -0.016(5) 0.024(5) 0.016(5)
O1W 0.087 0.041(3) 0.080(4) -0.006(3) 0.054(3) 0.009(3)
O2W 0.123(9) 0.106(8) 0.020(4) -0.015(5) 0.013(5) -0.082(7)
O2W' 0.12(2) 0.096(18) 0.024(11) -0.001(11) -0.006(12) -0.069(17)
O3W 0.068(10) 0.137(13) 0.084(10) -0.012(8) -0.001(9) 0.042(8)
O3W' 0.060(19) 0.145 0.041(15) 0.017(16) 0.000(15) 0.059(16)
O4W 0.100(14) 0.14(2) 0.068(16) -0.012(12) -0.004(12) 0.031(16)
O4W' 0.14(3) 0.13(3) 0.043(16) -0.019(15) 0.029(19) 0.02(2)

loop_
_atom_type_symbol
_atom_type_description
_atom_type_scat_dispersion_real
_atom_type_scat_dispersion_imag
_atom_type_scat_source
C C 0.0033 0.0016 'International Tables Vol C Tables 4.2.6.8 and 6.1.1.4'
H H 0.0000 0.0000 'International Tables Vol C Tables 4.2.6.8 and 6.1.1.4'
N N 0.0061 0.0033 'International Tables Vol C Tables 4.2.6.8 and 6.1.1.4'
O O 0.0106 0.0060 'International Tables Vol C Tables 4.2.6.8 and 6.1.1.4'
Eu Eu -0.1578 3.6682 'International Tables Vol C Tables 4.2.6.8 and 6.1.1.4'

loop_
_geom_angle_atom_site_label_1
_geom_angle_atom_site_label_2
_geom_angle_atom_site_label_3
_geom_angle
_geom_angle_site_symmetry_1
_geom_angle_site_symmetry_3
O1C Eu1 O3C 126.69(15) . .
O1C Eu1 O1B 70.33(14) . .
O3C Eu1 O1B 83.22(16) . .
O1C Eu1 O1A 69.04(15) . .
O3C Eu1 O1A 140.77(17) . .
O1B Eu1 O1A 68.29(14) . .
O1C Eu1 O3B 149.86(15) . .
O3C Eu1 O3B 81.52(16) . .
O1B Eu1 O3B 130.19(16) . .
O1A Eu1 O3B 96.38(16) . .
O1C Eu1 O2A 80.90(15) . .
O3C Eu1 O2A 99.68(17) . .
O1B Eu1 O2A 145.32(15) . .
O1A Eu1 O2A 119.17(14) . .
O3B Eu1 O2A 84.12(16) . .
O1C Eu1 N3B 131.88(17) . .
O3C Eu1 N3B 70.71(18) . .
O1B Eu1 N3B 68.13(16) . .
O1A Eu1 N3B 73.83(17) . .
O3B Eu1 N3B 62.06(17) . .
O2A Eu1 N3B 145.57(16) . .
O1C Eu1 N3C 67.35(15) . .
O3C Eu1 N3C 61.98(16) . .
O1B Eu1 N3C 77.22(16) . .
O1A Eu1 N3C 131.17(15) . .
O3B Eu1 N3C 132.44(17) . .
O2A Eu1 N3C 74.01(16) . .
N3B Eu1 N3C 123.60(17) . .
O1C Eu1 N1A 81.97(15) . .
O3C Eu1 N1A 144.31(17) . .
O1B Eu1 N1A 130.57(16) . .
O1A Eu1 N1A 63.75(16) . .
O3B Eu1 N1A 67.89(16) . .
O2A Eu1 N1A 60.51(16) . .
N3B Eu1 N1A 107.85(17) . .
N3C Eu1 N1A 128.42(17) . .
O1C Eu1 C17C 107.59(16) . .
O3C Eu1 C17C 19.17(17) . .
O1B Eu1 C17C 75.38(16) . .
O1A Eu1 C17C 142.45(16) . .
O3B Eu1 C17C 99.88(17) . .
O2A Eu1 C17C 96.10(16) . .
N3B Eu1 C17C 84.35(18) . .
N3C Eu1 C17C 43.60(17) . .
N1A Eu1 C17C 153.70(18) . .
O1C Eu1 Eu2 39.88(11) . .
O3C Eu1 Eu2 124.09(13) . .
O1B Eu1 Eu2 41.93(10) . .
O1A Eu1 Eu2 41.21(10) . .
O3B Eu1 Eu2 136.97(12) . .
O2A Eu1 Eu2 119.00(11) . .
N3B Eu1 Eu2 92.10(13) . .
N3C Eu1 Eu2 90.22(12) . .
N1A Eu1 Eu2 91.39(12) . .
C17C Eu1 Eu2 111.81(12) . .
O2B Eu2 O1C 84.06(16) . .
O2B Eu2 O1A 146.98(16) . .
O1C Eu2 O1A 69.64(15) . .
O2B Eu2 O2C 98.91(16) . .
O1C Eu2 O2C 120.80(15) . .
O1A Eu2 O2C 79.07(16) . .
O2B Eu2 O1B 121.57(15) . .
O1C Eu2 O1B 69.34(14) . .
O1A Eu2 O1B 68.01(14) . .
O2C Eu2 O1B 139.49(16) . .
O2B Eu2 O3A 83.70(16) . .
O1C Eu2 O3A 156.21(14) . .
O1A Eu2 O3A 127.73(16) . .
O2C Eu2 O3A 81.28(16) . .
O1B Eu2 O3A 100.32(15) . .
O2B Eu2 N1B 62.23(15) . .
O1C Eu2 N1B 87.90(15) . .
O1A Eu2 N1B 133.14(15) . .
O2C Eu2 N1B 145.17(16) . .
O1B Eu2 N1B 65.64(15) . .
O3A Eu2 N1B 68.34(16) . .
O2B Eu2 N3A 143.62(17) . .
O1C Eu2 N3A 131.89(16) . .
O1A Eu2 N3A 66.91(16) . .
O2C Eu2 N3A 69.58(17) . .
O1B Eu2 N3A 76.03(16) . .
O3A Eu2 N3A 60.86(16) . .
N1B Eu2 N3A 107.27(17) . .
O2B Eu2 N1C 69.53(16) . .
O1C Eu2 N1C 64.84(15) . .
O1A Eu2 N1C 81.09(16) . .
O2C Eu2 N1C 61.53(16) . .
O1B Eu2 N1C 131.25(15) . .
O3A Eu2 N1C 128.42(16) . .
N1B Eu2 N1C 126.49(17) . .
N3A Eu2 N1C 125.46(17) . .
O2B Eu2 C9B 19.03(15) . .
O1C Eu2 C9B 82.80(16) . .
O1A Eu2 C9B 152.41(16) . .
O2C Eu2 C9B 115.93(16) . .
O1B Eu2 C9B 103.93(15) . .
O3A Eu2 C9B 79.01(16) . .
N1B Eu2 C9B 43.31(16) . .
N3A Eu2 C9B 138.70(17) . .
N1C Eu2 C9B 86.28(16) . .
O2B Eu2 Eu1 121.94(12) . .
O1C Eu2 Eu1 39.83(10) . .
O1A Eu2 Eu1 42.00(10) . .
O2C Eu2 Eu1 119.51(12) . .
O1B Eu2 Eu1 40.78(10) . .
O3A Eu2 Eu1 139.69(11) . .
N1B Eu2 Eu1 95.06(11) . .
N3A Eu2 Eu1 92.56(12) . .
N1C Eu2 Eu1 91.33(12) . .
C9B Eu2 Eu1 114.54(12) . .
O1D Eu3 O1E 69.50(14) 2_556 .
O1D Eu3 O2E 82.75(18) 2_556 .
O1E Eu3 O2E 124.90(13) . .
O1D Eu3 O2D 145.24(18) 2_556 .
O1E Eu3 O2D 83.82(18) . .
O2E Eu3 O2D 95.58(19) . .
O1D Eu3 O1D 69.4(2) 2_556 .
O1E Eu3 O1D 68.95(14) . .
O2E Eu3 O1D 142.27(17) . .
O2D Eu3 O1D 121.84(18) . .
O1D Eu3 O3D 126.43(17) 2_556 2_556
O1E Eu3 O3D 146.89(14) . 2_556
O2E Eu3 O3D 87.75(19) . 2_556
O2D Eu3 O3D 88.02(19) . 2_556
O1D Eu3 O3D 88.81(17) . 2_556
O1D Eu3 N1E 80.04(19) 2_556 .
O1E Eu3 N1E 66.76(15) . .
O2E Eu3 N1E 62.06(18) . .
O2D Eu3 N1E 68.9(2) . .
O1D Eu3 N1E 132.63(18) . .
O3D Eu3 N1E 138.45(19) 2_556 .
O1D Eu3 N3D 66.20(18) 2_556 2_556
O1E Eu3 N3D 129.97(17) . 2_556
O2E Eu3 N3D 70.92(18) . 2_556
O2D Eu3 N3D 145.75(19) . 2_556
O1D Eu3 N3D 74.66(17) . 2_556
O3D Eu3 N3D 60.89(19) 2_556 2_556
N1E Eu3 N3D 124.6(2) . 2_556
O1D Eu3 N1D 130.70(19) 2_556 .
O1E Eu3 N1D 79.97(16) . .
O2E Eu3 N1D 146.0(2) . .
O2D Eu3 N1D 61.45(19) . .
O1D Eu3 N1D 63.73(18) . .
O3D Eu3 N1D 68.0(2) 2_556 .
N1E Eu3 N1D 122.2(2) . .
N3D Eu3 N1D 113.1(2) 2_556 .
O1D Eu3 C9E 80.16(18) 2_556 .
O1E Eu3 C9E 107.69(15) . .
O2E Eu3 C9E 18.32(19) . .
O2D Eu3 C9E 87.57(19) . .
O1D Eu3 C9E 148.69(18) . .
O3D Eu3 C9E 103.9(2) 2_556 .
N1E Eu3 C9E 43.7(2) . .
N3D Eu3 C9E 86.6(2) 2_556 .
N1D Eu3 C9E 147.6(2) . .
O1D Eu3 Eu3 41.49(12) 2_556 2_556
O1E Eu3 Eu3 40.79(11) . 2_556
O2E Eu3 Eu3 123.36(13) . 2_556
O2D Eu3 Eu3 123.06(14) . 2_556
O1D Eu3 Eu3 40.82(12) . 2_556
O3D Eu3 Eu3 128.54(13) 2_556 2_556
N1E Eu3 Eu3 92.82(14) . 2_556
N3D Eu3 Eu3 89.53(13) 2_556 2_556
N1D Eu3 Eu3 90.66(15) . 2_556
C9E Eu3 Eu3 116.05(14) . 2_556
C8A N1A N2A 115.2(5) . .
C8A N1A Eu1 129.0(5) . .
N2A N1A Eu1 115.7(4) . .
C9A N2A N1A 114.7(5) . .
C16A N3A N4A 113.9(6) . .
C16A N3A Eu2 131.0(5) . .
N4A N3A Eu2 114.5(4) . .
C17A N4A N3A 114.3(6) . .
C1A O1A Eu2 136.1(4) . .
C1A O1A Eu1 126.0(4) . .
Eu2 O1A Eu1 96.79(14) . .
C9A O2A Eu1 127.1(4) . .
C17A O3A Eu2 124.3(4) . .
O1A C1A C6A 122.0(6) . .
O1A C1A C2A 119.8(6) . .
C6A C1A C2A 118.2(6) . .
C3A C2A C1A 119.7(7) . .
C3A C2A C8A 118.2(6) . .
C1A C2A C8A 122.1(6) . .
C4A C3A C2A 122.4(7) . .
C4A C3A H3A 118.8 . .
C2A C3A H3A 118.8 . .
C3A C4A C5A 117.4(7) . .
C3A C4A C7A 121.6(7) . .
C5A C4A C7A 121.0(8) . .
C4A C5A C6A 122.5(7) . .
C4A C5A H5A 118.7 . .
C6A C5A H5A 118.7 . .
C5A C6A C1A 119.8(6) . .
C5A C6A C16A 116.4(7) . .
C1A C6A C16A 123.7(6) . .
C4A C7A H7A1 109.5 . .
C4A C7A H7A2 109.5 . .
H7A1 C7A H7A2 109.5 . .
C4A C7A H7A3 109.5 . .
H7A1 C7A H7A3 109.5 . .
H7A2 C7A H7A3 109.5 . .
N1A C8A C2A 122.7(6) . .
N1A C8A H8A 118.6 . .
C2A C8A H8A 118.6 . .
O2A C9A N2A 121.5(6) . .
O2A C9A C10A 121.7(6) . .
N2A C9A C10A 116.7(6) . .
C15A C10A C11A 118.1(7) . .
C15A C10A C9A 118.9(6) . .
C11A C10A C9A 123.0(6) . .
C12A C11A C10A 120.8(8) . .
C12A C11A H11A 119.6 . .
C10A C11A H11A 119.6 . .
C13A C12A C11A 120.9(8) . .
C13A C12A H12A 119.6 . .
C11A C12A H12A 119.6 . .
C14A C13A C12A 119.1(9) . .
C14A C13A H13A 120.5 . .
C12A C13A H13A 120.5 . .
C13A C14A C15A 121.5(10) . .
C13A C14A H14A 119.3 . .
C15A C14A H14A 119.3 . .
C10A C15A C14A 119.6(8) . .
C10A C15A H15A 120.2 . .
C14A C15A H15A 120.2 . .
N3A C16A C6A 125.5(7) . .
N3A C16A H16A 117.2 . .
C6A C16A H16A 117.2 . .
O3A C17A N4A 123.5(6) . .
O3A C17A C18A 121.8(7) . .
N4A C17A C18A 114.7(7) . .
C23A C18A C19A 118.4(8) . .
C23A C18A C17A 118.4(8) . .
C19A C18A C17A 123.2(8) . .
C18A C19A C20A 119.9(11) . .
C18A C19A H19A 120.0 . .
C20A C19A H19A 120.0 . .
C21A C20A C19A 120.6(12) . .
C21A C20A H20A 119.7 . .
C19A C20A H20A 119.7 . .
C20A C21A C22A 121.0(11) . .
C20A C21A H21A 119.5 . .
C22A C21A H21A 119.5 . .
C21A C22A C23A 118.1(11) . .
C21A C22A H22A 121.0 . .
C23A C22A H22A 121.0 . .
C18A C23A C22A 121.8(10) . .
C18A C23A H23A 119.1 . .
C22A C23A H23A 119.1 . .
C8B N1B N2B 115.8(5) . .
C8B N1B Eu2 127.6(4) . .
N2B N1B Eu2 116.5(3) . .
C9B N2B N1B 110.2(5) . .
C16B N3B N4B 113.3(6) . .
C16B N3B Eu1 131.8(5) . .
N4B N3B Eu1 114.7(4) . .
C17B N4B N3B 114.7(6) . .
C1B O1B Eu1 138.2(4) . .
C1B O1B Eu2 121.3(4) . .
Eu1 O1B Eu2 97.29(14) . .
C9B O2B Eu2 124.3(4) . .
C17B O3B Eu1 123.0(4) . .
O1B C1B C2B 120.4(6) . .
O1B C1B C6B 122.4(6) . .
C2B C1B C6B 117.2(6) . .
C3B C2B C1B 120.1(6) . .
C3B C2B C8B 118.8(6) . .
C1B C2B C8B 121.1(6) . .
C4B C3B C2B 122.0(6) . .
C4B C3B H3B 119.0 . .
C2B C3B H3B 119.0 . .
C5B C4B C3B 118.1(7) . .
C5B C4B C7B 121.9(7) . .
C3B C4B C7B 119.8(7) . .
C4B C5B C6B 122.0(7) . .
C4B C5B H5B 119.0 . .
C6B C5B H5B 119.0 . .
C5B C6B C1B 120.4(6) . .
C5B C6B C16B 116.7(6) . .
C1B C6B C16B 122.8(6) . .
C4B C7B H7B1 109.5 . .
C4B C7B H7B2 109.5 . .
H7B1 C7B H7B2 109.5 . .
C4B C7B H7B3 109.5 . .
H7B1 C7B H7B3 109.5 . .
H7B2 C7B H7B3 109.5 . .
N1B C8B C2B 123.5(6) . .
N1B C8B H8B 118.3 . .
C2B C8B H8B 118.3 . .
O2B C9B N2B 126.4(6) . .
O2B C9B C10B 117.0(6) . .
N2B C9B C10B 116.5(6) . .
O2B C9B Eu2 36.7(3) . .
N2B C9B Eu2 90.0(4) . .
C10B C9B Eu2 152.9(4) . .
C15B C10B C11B 118.8(7) . .
C15B C10B C9B 117.9(6) . .
C11B C10B C9B 123.2(7) . .
C12B C11B C10B 120.1(8) . .
C12B C11B H11B 119.9 . .
C10B C11B H11B 119.9 . .
C11B C12B C13B 120.2(8) . .
C11B C12B H12B 119.9 . .
C13B C12B H12B 119.9 . .
C14B C13B C12B 120.3(8) . .
C14B C13B H13B 119.9 . .
C12B C13B H13B 119.9 . .
C13B C14B C15B 119.4(9) . .
C13B C14B H14B 120.3 . .
C15B C14B H14B 120.3 . .
C10B C15B C14B 121.1(8) . .
C10B C15B H15B 119.4 . .
C14B C15B H15B 119.4 . .
N3B C16B C6B 126.2(7) . .
N3B C16B H16B 116.9 . .
C6B C16B H16B 116.9 . .
O3B C17B N4B 122.7(6) . .
O3B C17B C18B 121.7(7) . .
N4B C17B C18B 115.6(7) . .
C19B C18B C23B 120.3(7) . .
C19B C18B C17B 122.2(8) . .
C23B C18B C17B 117.5(8) . .
C18B C19B C20B 120.8(9) . .
C18B C19B H19B 119.6 . .
C20B C19B H19B 119.6 . .
C21B C20B C19B 119.3(10) . .
C21B C20B H20B 120.3 . .
C19B C20B H20B 120.3 . .
C22B C21B C20B 120.7(8) . .
C22B C21B H21B 119.6 . .
C20B C21B H21B 119.6 . .
C21B C22B C23B 121.1(9) . .
C21B C22B H22B 119.4 . .
C23B C22B H22B 119.4 . .
C18B C23B C22B 117.7(9) . .
C18B C23B H23B 121.1 . .
C22B C23B H23B 121.1 . .
C8C N1C N2C 114.8(5) . .
C8C N1C Eu2 131.7(4) . .
N2C N1C Eu2 113.5(4) . .
C9C N2C N1C 115.5(5) . .
C16C N3C N4C 115.1(5) . .
C16C N3C Eu1 129.1(4) . .
N4C N3C Eu1 115.6(4) . .
C17C N4C N3C 111.3(5) . .
C1C O1C Eu1 128.4(4) . .
C1C O1C Eu2 131.2(4) . .
Eu1 O1C Eu2 100.29(16) . .
C9C O2C Eu2 126.2(5) . .
C17C O3C Eu1 123.6(4) . .
O1C C1C C6C 121.4(5) . .
O1C C1C C2C 120.6(6) . .
C6C C1C C2C 118.0(6) . .
C3C C2C C1C 119.3(6) . .
C3C C2C C8C 118.3(6) . .
C1C C2C C8C 122.4(6) . .
C4C C3C C2C 121.8(7) . .
C4C C3C H3C 119.1 . .
C2C C3C H3C 119.1 . .
C3C C4C C5C 118.5(7) . .
C3C C4C C7C 121.6(7) . .
C5C C4C C7C 119.9(8) . .
C6C C5C C4C 121.6(7) . .
C6C C5C H5C 119.2 . .
C4C C5C H5C 119.2 . .
C5C C6C C1C 120.4(6) . .
C5C C6C C16C 118.7(6) . .
C1C C6C C16C 120.9(6) . .
C4C C7C H7C1 109.5 . .
C4C C7C H7C2 109.5 . .
H7C1 C7C H7C2 109.5 . .
C4C C7C H7C3 109.5 . .
H7C1 C7C H7C3 109.5 . .
H7C2 C7C H7C3 109.5 . .
N1C C8C C2C 122.7(6) . .
N1C C8C H8C 118.7 . .
C2C C8C H8C 118.7 . .
O2C C9C N2C 123.2(6) . .
O2C C9C C10C 119.8(6) . .
N2C C9C C10C 117.0(6) . .
C11C C10C C15C 120.0 . .
C11C C10C C9C 122.1(5) . .
C15C C10C C9C 117.8(5) . .
C10C C11C C12C 120.0 . .
C10C C11C H11C 120.0 . .
C12C C11C H11C 120.0 . .
C11C C12C C13C 120.0 . .
C11C C12C H12C 120.0 . .
C13C C12C H12C 120.0 . .
C14C C13C C12C 120.0 . .
C14C C13C H13C 120.0 . .
C12C C13C H13C 120.0 . .
C13C C14C C15C 120.0 . .
C13C C14C H14C 120.0 . .
C15C C14C H14C 120.0 . .
C14C C15C C10C 120.0 . .
C14C C15C H15C 120.0 . .
C10C C15C H15C 120.0 . .
N3C C16C C6C 124.2(6) . .
N3C C16C H16C 117.9 . .
C6C C16C H16C 117.9 . .
O3C C17C N4C 124.6(6) . .
O3C C17C C18C 118.3(6) . .
N4C C17C C18C 117.1(6) . .
O3C C17C Eu1 37.2(3) . .
N4C C17C Eu1 88.4(4) . .
C18C C17C Eu1 152.5(5) . .
C19C C18C C23C 120.0(8) . .
C19C C18C C17C 123.2(8) . .
C23C C18C C17C 116.8(7) . .
C20C C19C C18C 121.2(10) . .
C20C C19C H19C 119.4 . .
C18C C19C H19C 119.4 . .
C21C C20C C19C 121.5(11) . .
C21C C20C H20C 119.3 . .
C19C C20C H20C 119.3 . .
C20C C21C C22C 121.2(10) . .
C20C C21C H21C 119.4 . .
C22C C21C H21C 119.4 . .
C21C C22C C23C 118.7(11) . .
C21C C22C H22C 120.6 . .
C23C C22C H22C 120.6 . .
C18C C23C C22C 117.3(10) . .
C18C C23C H23C 121.3 . .
C22C C23C H23C 121.3 . .
C8D N1D N2D 115.2(7) . .
C8D N1D Eu3 130.9(6) . .
N2D N1D Eu3 113.6(5) . .
C9D N2D N1D 113.6(7) . .
C16D N3D N4D 115.5(7) . .
C16D N3D Eu3 130.1(5) . 2_556
N4D N3D Eu3 114.4(5) . 2_556
C17D N4D N3D 115.9(6) . .
C1D O1D Eu3 131.9(5) . 2_556
C1D O1D Eu3 130.0(4) . .
Eu3 O1D Eu3 97.69(17) 2_556 .
C9D O2D Eu3 127.8(5) . .
C17D O3D Eu3 123.7(5) . 2_556
O1D C1D C6D 120.9(7) . .
O1D C1D C2D 119.4(7) . .
C6D C1D C2D 119.7(7) . .
C3D C2D C1D 116.9(8) . .
C3D C2D C8D 120.5(8) . .
C1D C2D C8D 122.5(7) . .
C4D C3D C2D 124.0(9) . .
C4D C3D H3D 118.0 . .
C2D C3D H3D 118.0 . .
C5D C4D C3D 117.2(8) . .
C5D C4D C7D 123.2(10) . .
C3D C4D C7D 119.6(10) . .
C4D C5D C6D 123.7(8) . .
C4D C5D H5D 118.1 . .
C6D C5D H5D 118.1 . .
C1D C6D C5D 118.2(8) . .
C1D C6D C16D 122.9(7) . .
C5D C6D C16D 118.8(7) . .
C4D C7D H7D1 109.5 . .
C4D C7D H7D2 109.5 . .
H7D1 C7D H7D2 109.5 . .
C4D C7D H7D3 109.5 . .
H7D1 C7D H7D3 109.5 . .
H7D2 C7D H7D3 109.5 . .
N1D C8D C2D 122.7(8) . .
N1D C8D H8D 118.7 . .
C2D C8D H8D 118.7 . .
O2D C9D N2D 123.1(7) . .
O2D C9D C10D 120.8(8) . .
N2D C9D C10D 116.1(8) . .
C11D C10D C15D 120.0 . .
C11D C10D C9D 123.0(6) . .
C15D C10D C9D 116.8(6) . .
C10D C11D C12D 120.0 . .
C10D C11D H11D 120.0 . .
C12D C11D H11D 120.0 . .
C13D C12D C11D 120.0 . .
C13D C12D H12D 120.0 . .
C11D C12D H12D 120.0 . .
C12D C13D C14D 120.0 . .
C12D C13D H13D 120.0 . .
C14D C13D H13D 120.0 . .
C13D C14D C15D 120.0 . .
C13D C14D H14D 120.0 . .
C15D C14D H14D 120.0 . .
C14D C15D C10D 120.0 . .
C14D C15D H15D 120.0 . .
C10D C15D H15D 120.0 . .
N3D C16D C6D 124.5(7) . .
N3D C16D H16D 117.8 . .
C6D C16D H16D 117.8 . .
O3D C17D N4D 120.3(8) . .
O3D C17D C18D 121.5(8) . .
N4D C17D C18D 118.2(7) . .
C23D C18D C19D 118.9(9) . .
C23D C18D C17D 118.5(8) . .
C19D C18D C17D 122.6(9) . .
C20D C19D C18D 119.4(11) . .
C20D C19D H19D 120.3 . .
C18D C19D H19D 120.3 . .
C21D C20D C19D 121.4(11) . .
C21D C20D H20D 119.3 . .
C19D C20D H20D 119.3 . .
C20D C21D C22D 119.6(10) . .
C20D C21D H21D 120.2 . .
C22D C21D H21D 120.2 . .
C23D C22D C21D 119.4(11) . .
C23D C22D H22D 120.3 . .
C21D C22D H22D 120.3 . .
C18D C23D C22D 121.2(10) . .
C18D C23D H23D 119.4 . .
C22D C23D H23D 119.4 . .
C8E N1E N2E 112.5(6) . .
C8E N1E Eu3 130.2(5) . .
N2E N1E Eu3 116.7(4) . .
C9E N2E N1E 112.2(6) . .
C1E O1E Eu3 130.79(11) . 2_556
C1E O1E Eu3 130.79(11) . .
Eu3 O1E Eu3 98.4(2) 2_556 .
C9E O2E Eu3 125.6(5) . .
O1E C1E C2E 119.7(5) . .
O1E C1E C2E 119.7(5) . 2_556
C2E C1E C2E 120.6(10) . 2_556
C3E C2E C1E 118.5(8) . .
C3E C2E C8E 117.4(8) . .
C1E C2E C8E 124.0(7) . .
C4E C3E C2E 120.6(12) . .
C4E C3E H3E 119.7 . .
C2E C3E H3E 119.7 . .
C3E C4E C3E 121.1(18) . 2_556
C3E C4E C7E 119.5(9) . .
C3E C4E C7E 119.5(9) 2_556 .
C4E C7E H7E1 109.5 . .
C4E C7E H7E2 109.5 . .
H7E1 C7E H7E2 109.5 . .
C4E C7E H7E3 109.5 . .
H7E1 C7E H7E3 109.5 . .
H7E2 C7E H7E3 109.5 . .
N1E C8E C2E 124.0(7) . .
N1E C8E H8E 118.0 . .
C2E C8E H8E 118.0 . .
O2E C9E N2E 123.4(7) . .
O2E C9E C10E 119.7(8) . .
N2E C9E C10E 116.7(8) . .
O2E C9E Eu3 36.1(4) . .
N2E C9E Eu3 87.3(5) . .
C10E C9E Eu3 155.7(6) . .
C11E C10E C15E 119.7(9) . .
C11E C10E C9E 123.5(8) . .
C15E C10E C9E 116.8(8) . .
C10E C11E C12E 122.7(10) . .
C10E C11E H11E 118.6 . .
C12E C11E H11E 118.6 . .
C13E C12E C11E 116.6(11) . .
C13E C12E H12E 121.7 . .
C11E C12E H12E 121.7 . .
C12E C13E C14E 126.8(13) . .
C12E C13E H13E 116.6 . .
C14E C13E H13E 116.6 . .
C13E C14E C15E 117.2(11) . .
C13E C14E H14E 121.4 . .
C15E C14E H14E 121.4 . .
C10E C15E C14E 116.9(11) . .
C10E C15E H15E 121.6 . .
C14E C15E H15E 121.6 . .

loop_
_geom_bond_atom_site_label_1
_geom_bond_atom_site_label_2
_geom_bond_distance
_geom_bond_site_symmetry_2
Eu1 O1C 2.342(4) .
Eu1 O3C 2.352(5) .
Eu1 O1B 2.369(4) .
Eu1 O1A 2.424(4) .
Eu1 O3B 2.441(5) .
Eu1 O2A 2.452(5) .
Eu1 N3B 2.614(6) .
Eu1 N3C 2.615(5) .
Eu1 N1A 2.693(5) .
Eu1 C17C 3.238(6) .
Eu1 Eu2 3.5977(5) .
Eu2 O2B 2.341(4) .
Eu2 O1C 2.344(4) .
Eu2 O1A 2.387(4) .
Eu2 O2C 2.396(4) .
Eu2 O1B 2.424(4) .
Eu2 O3A 2.476(5) .
Eu2 N1B 2.629(5) .
Eu2 N3A 2.675(6) .
Eu2 N1C 2.685(5) .
Eu2 C9B 3.239(7) .
Eu3 O1D 2.354(5) 2_556
Eu3 O1E 2.356(4) .
Eu3 O2E 2.357(5) .
Eu3 O2D 2.366(5) .
Eu3 O1D 2.386(5) .
Eu3 O3D 2.458(5) 2_556
Eu3 N1E 2.593(6) .
Eu3 N3D 2.632(6) 2_556
Eu3 N1D 2.682(7) .
Eu3 C9E 3.253(8) .
Eu3 Eu3 3.5683(8) 2_556
N1A C8A 1.288(8) .
N1A N2A 1.402(8) .
N2A C9A 1.351(8) .
N3A C16A 1.292(9) .
N3A N4A 1.405(8) .
N4A C17A 1.347(9) .
O1A C1A 1.305(7) .
O2A C9A 1.253(7) .
O3A C17A 1.225(8) .
C1A C6A 1.416(10) .
C1A C2A 1.418(9) .
C2A C3A 1.408(10) .
C2A C8A 1.440(10) .
C3A C4A 1.383(11) .
C3A H3A 0.9300 .
C4A C5A 1.396(10) .
C4A C7A 1.532(10) .
C5A C6A 1.398(10) .
C5A H5A 0.9300 .
C6A C16A 1.434(10) .
C7A H7A1 0.9600 .
C7A H7A2 0.9600 .
C7A H7A3 0.9600 .
C8A H8A 0.9300 .
C9A C10A 1.475(10) .
C10A C15A 1.367(10) .
C10A C11A 1.374(9) .
C11A C12A 1.358(11) .
C11A H11A 0.9300 .
C12A C13A 1.349(14) .
C12A H12A 0.9300 .
C13A C14A 1.337(14) .
C13A H13A 0.9300 .
C14A C15A 1.380(12) .
C14A H14A 0.9300 .
C15A H15A 0.9300 .
C16A H16A 0.9300 .
C17A C18A 1.490(10) .
C18A C23A 1.351(11) .
C18A C19A 1.363(13) .
C19A C20A 1.386(14) .
C19A H19A 0.9300 .
C20A C21A 1.324(16) .
C20A H20A 0.9300 .
C21A C22A 1.359(15) .
C21A H21A 0.9300 .
C22A C23A 1.389(13) .
C22A H22A 0.9300 .
C23A H23A 0.9300 .
N1B C8B 1.255(8) .
N1B N2B 1.413(7) .
N2B C9B 1.316(8) .
N3B C16B 1.286(9) .
N3B N4B 1.400(7) .
N4B C17B 1.344(9) .
O1B C1B 1.313(7) .
O2B C9B 1.279(7) .
O3B C17B 1.239(8) .
C1B C2B 1.415(9) .
C1B C6B 1.419(9) .
C2B C3B 1.395(9) .
C2B C8B 1.473(9) .
C3B C4B 1.390(10) .
C3B H3B 0.9300 .
C4B C5B 1.370(10) .
C4B C7B 1.519(10) .
C5B C6B 1.398(9) .
C5B H5B 0.9300 .
C6B C16B 1.449(9) .
C7B H7B1 0.9600 .
C7B H7B2 0.9600 .
C7B H7B3 0.9600 .
C8B H8B 0.9300 .
C9B C10B 1.501(9) .
C10B C15B 1.373(10) .
C10B C11B 1.379(9) .
C11B C12B 1.371(11) .
C11B H11B 0.9300 .
C12B C13B 1.383(13) .
C12B H12B 0.9300 .
C13B C14B 1.350(12) .
C13B H13B 0.9300 .
C14B C15B 1.387(11) .
C14B H14B 0.9300 .
C15B H15B 0.9300 .
C16B H16B 0.9300 .
C17B C18B 1.489(9) .
C18B C19B 1.366(12) .
C18B C23B 1.394(11) .
C19B C20B 1.392(12) .
C19B H19B 0.9300 .
C20B C21B 1.368(14) .
C20B H20B 0.9300 .
C21B C22B 1.353(14) .
C21B H21B 0.9300 .
C22B C23B 1.412(11) .
C22B H22B 0.9300 .
C23B H23B 0.9300 .
N1C C8C 1.279(9) .
N1C N2C 1.403(7) .
N2C C9C 1.311(9) .
N3C C16C 1.281(8) .
N3C N4C 1.406(7) .
N4C C17C 1.318(9) .
O1C C1C 1.325(8) .
O2C C9C 1.253(8) .
O3C C17C 1.276(8) .
C1C C6C 1.410(9) .
C1C C2C 1.415(8) .
C2C C3C 1.413(10) .
C2C C8C 1.451(9) .
C3C C4C 1.367(10) .
C3C H3C 0.9300 .
C4C C5C 1.388(10) .
C4C C7C 1.529(12) .
C5C C6C 1.385(9) .
C5C H5C 0.9300 .
C6C C16C 1.447(9) .
C7C H7C1 0.9600 .
C7C H7C2 0.9600 .
C7C H7C3 0.9600 .
C8C H8C 0.9300 .
C9C C10C 1.468(7) .
C10C C11C 1.3900 .
C10C C15C 1.3900 .
C11C C12C 1.3900 .
C11C H11C 0.9300 .
C12C C13C 1.3900 .
C12C H12C 0.9300 .
C13C C14C 1.3900 .
C13C H13C 0.9300 .
C14C C15C 1.3900 .
C14C H14C 0.9300 .
C15C H15C 0.9300 .
C16C H16C 0.9300 .
C17C C18C 1.500(9) .
C18C C19C 1.371(11) .
C18C C23C 1.379(12) .
C19C C20C 1.366(12) .
C19C H19C 0.9300 .
C20C C21C 1.306(16) .
C20C H20C 0.9300 .
C21C C22C 1.387(17) .
C21C H21C 0.9300 .
C22C C23C 1.459(14) .
C22C H22C 0.9300 .
C23C H23C 0.9300 .
N1D C8D 1.282(10) .
N1D N2D 1.415(9) .
N2D C9D 1.336(11) .
N3D C16D 1.288(10) .
N3D N4D 1.386(9) .
N3D Eu3 2.632(6) 2_556
N4D C17D 1.345(11) .
O1D C1D 1.317(8) .
O1D Eu3 2.354(5) 2_556
O2D C9D 1.236(10) .
O3D C17D 1.242(9) .
O3D Eu3 2.458(5) 2_556
C1D C6D 1.407(10) .
C1D C2D 1.421(11) .
C2D C3D 1.412(11) .
C2D C8D 1.439(11) .
C3D C4D 1.366(13) .
C3D H3D 0.9300 .
C4D C5D 1.352(13) .
C4D C7D 1.503(13) .
C5D C6D 1.406(11) .
C5D H5D 0.9300 .
C6D C16D 1.432(11) .
C7D H7D1 0.9600 .
C7D H7D2 0.9600 .
C7D H7D3 0.9600 .
C8D H8D 0.9300 .
C9D C10D 1.465(9) .
C10D C11D 1.3900 .
C10D C15D 1.3900 .
C11D C12D 1.3900 .
C11D H11D 0.9300 .
C12D C13D 1.3900 .
C12D H12D 0.9300 .
C13D C14D 1.3900 .
C13D H13D 0.9300 .
C14D C15D 1.3900 .
C14D H14D 0.9300 .
C15D H15D 0.9300 .
C16D H16D 0.9300 .
C17D C18D 1.490(11) .
C18D C23D 1.367(12) .
C18D C19D 1.400(12) .
C19D C20D 1.377(15) .
C19D H19D 0.9300 .
C20D C21D 1.358(16) .
C20D H20D 0.9300 .
C21D C22D 1.386(15) .
C21D H21D 0.9300 .
C22D C23D 1.385(13) .
C22D H22D 0.9300 .
C23D H23D 0.9300 .
N1E C8E 1.292(10) .
N1E N2E 1.397(8) .
N2E C9E 1.328(10) .
O1E C1E 1.356(11) .
O1E Eu3 2.356(4) 2_556
O2E C9E 1.257(9) .
C1E C2E 1.403(9) .
C1E C2E 1.403(9) 2_556
C2E C3E 1.386(11) .
C2E C8E 1.444(11) .
C3E C4E 1.368(13) .
C3E H3E 0.9300 .
C4E C3E 1.368(13) 2_556
C4E C7E 1.61(3) .
C7E H7E1 0.9600 .
C7E H7E2 0.9600 .
C7E H7E3 0.9600 .
C8E H8E 0.9300 .
C9E C10E 1.487(11) .
C10E C11E 1.382(12) .
C10E C15E 1.383(12) .
C11E C12E 1.384(13) .
C11E H11E 0.9300 .
C12E C13E 1.296(15) .
C12E H12E 0.9300 .
C13E C14E 1.357(16) .
C13E H13E 0.9300 .
C14E C15E 1.467(14) .
C14E H14E 0.9300 .
C15E H15E 0.9300 .
O2W O2W' 1.19(3) .
O3W O3W' 0.79(4) .
O4W O4W' 0.57(6) .
